data_7232534
loop_
_publ_author_name
'Liu, Yu'
'Jia, Lina'
'Wu, Songgu'
'Xu, Shijie'
'Zhang, Xu'
'Jiang, Shuang'
'Gong, Junbo'

_publ_section_title
;
 Polymorphism and molecular conformations of nicosulfuron: structure,
 properties and desolvation process
;
_journal_issue 17
_journal_name_full CrystEngComm
_journal_page_first 2790
_journal_paper_doi 10.1039/C8CE02074D
_journal_volume 21
_journal_year 2019
_chemical_formula_moiety 'C15 H18 N6 O6 S,H2O'
_chemical_formula_sum 'C15 H20 N6 O7 S'
_chemical_formula_weight 428.43
_chemical_name_systematic nicosulfuron
_chemical_properties_physical Heat-sensitive
_space_group_IT_number 2
_space_group_name_Hall '-P 1'
_space_group_name_H-M_alt 'P -1'
_symmetry_cell_setting triclinic
_symmetry_space_group_name_Hall '-P 1'
_symmetry_space_group_name_H-M 'P -1'
_atom_sites_solution_hydrogens geom
_atom_sites_solution_primary direct
_atom_sites_solution_secondary difmap
_audit_creation_method SHELXL-97
_audit_update_record
;
2018-12-03 deposited with the CCDC.    2019-03-22 downloaded from the CCDC.
;
_cell_angle_alpha 67.42(3)
_cell_angle_beta 77.79(3)
_cell_angle_gamma 83.87(3)
_cell_formula_units_Z 8
_cell_length_a 14.141(3)
_cell_length_b 15.307(3)
_cell_length_c 19.905(4)
_cell_measurement_reflns_used 8171
_cell_measurement_temperature 113(2)
_cell_measurement_theta_max 27.9024
_cell_measurement_theta_min 1.4413
_cell_volume 3886.7(17)
_computing_molecular_graphics 'Bruker SHELXTL'
_computing_publication_material 'Bruker SHELXTL'
_computing_structure_refinement 'SHELXL-97 (Sheldrick, 2008)'
_computing_structure_solution 'SHELXS-97 (Sheldrick, 2008)'
_diffrn_ambient_temperature 113(2)
_diffrn_measured_fraction_theta_full 0.996
_diffrn_measured_fraction_theta_max 0.996
_diffrn_measurement_device_type 'rigaku saturn'
_diffrn_measurement_method '\w scans'
_diffrn_radiation_monochromator graphite
_diffrn_radiation_source 'fine-focus sealed tube'
_diffrn_radiation_type MoK\a
_diffrn_radiation_wavelength 0.71073
_diffrn_reflns_av_R_equivalents 0.0762
_diffrn_reflns_av_sigmaI/netI 0.0885
_diffrn_reflns_limit_h_max 16
_diffrn_reflns_limit_h_min -16
_diffrn_reflns_limit_k_max 18
_diffrn_reflns_limit_k_min -18
_diffrn_reflns_limit_l_max 23
_diffrn_reflns_limit_l_min -23
_diffrn_reflns_number 36555
_diffrn_reflns_theta_full 25.00
_diffrn_reflns_theta_max 25.00
_diffrn_reflns_theta_min 1.46
_diffrn_standards_decay_% 0
_diffrn_standards_interval_count 0
_diffrn_standards_interval_time 0
_diffrn_standards_number 0
_exptl_absorpt_coefficient_mu 0.219
_exptl_absorpt_correction_T_max 0.9742
_exptl_absorpt_correction_T_min 0.9576
_exptl_absorpt_correction_type multi-scan
_exptl_absorpt_process_details Multi-scan
_exptl_crystal_colour colorless
_exptl_crystal_density_diffrn 1.464
_exptl_crystal_density_method 'not measured'
_exptl_crystal_description prism
_exptl_crystal_F_000 1792
_exptl_crystal_size_max 0.20
_exptl_crystal_size_mid 0.18
_exptl_crystal_size_min 0.12
_refine_diff_density_max 0.590
_refine_diff_density_min -0.622
_refine_diff_density_rms 0.078
_refine_ls_extinction_coef 0.0009(3)
_refine_ls_extinction_expression Fc^*^=kFc[1+0.001xFc^2^\l^3^/sin(2\q)]^-1/4^
_refine_ls_extinction_method SHELXL
_refine_ls_goodness_of_fit_ref 1.125
_refine_ls_hydrogen_treatment mixed
_refine_ls_matrix_type full
_refine_ls_number_parameters 1112
_refine_ls_number_reflns 13628
_refine_ls_number_restraints 5
_refine_ls_restrained_S_all 1.125
_refine_ls_R_factor_all 0.1333
_refine_ls_R_factor_gt 0.0873
_refine_ls_shift/su_max 0.023
_refine_ls_shift/su_mean 0.003
_refine_ls_structure_factor_coef Fsqd
_refine_ls_weighting_details 'calc w=1/[\s^2^(Fo^2^)+(0.0985P)^2^+0.0000P] where P=(Fo^2^+2Fc^2^)/3'
_refine_ls_weighting_scheme calc
_refine_ls_wR_factor_gt 0.2068
_refine_ls_wR_factor_ref 0.2401
_reflns_number_gt 8808
_reflns_number_total 13628
_reflns_threshold_expression >2sigma(I)
_cod_data_source_file c8ce02074d2.cif
_cod_data_source_block shelxl
_cod_depositor_comments
;
The following automatic conversions were performed:

'_exptl_absorpt_correction_type' value 'Multi-scan' changed to
'multi-scan' according to
/home/data/users/saulius/crontab/automatic-downloads/rss-feeds/RSC/lib/dictionaries/cif_core.dic
dictionary named 'cif_core.dic' version 2.4.2 from 2011-04-26.

Automatic conversion script
Id: cif_fix_values 4973 2017-02-22 13:04:09Z antanas 

 Adding full bibliography for 7232534--7232536.cif.
;
_cod_original_cell_volume 3886.9(13)
_cod_original_sg_symbol_H-M P-1
_cod_database_code 7232534

loop_
_symmetry_equiv_pos_as_xyz
'x, y, z'
'-x, -y, -z'

loop_
_atom_site_label
_atom_site_type_symbol
_atom_site_fract_x
_atom_site_fract_y
_atom_site_fract_z
_atom_site_U_iso_or_equiv
_atom_site_adp_type
_atom_site_occupancy
_atom_site_symmetry_multiplicity
_atom_site_calc_flag
_atom_site_refinement_flags
S1A S 0.36466(8) 0.73184(8) 0.32295(6) 0.0258(3) Uani 1 1 d .
S1C S 0.13560(8) 0.26772(8) 0.42463(6) 0.0268(3) Uani 1 1 d .
S1D S 0.62440(8) 0.23044(8) 0.19651(6) 0.0275(3) Uani 1 1 d .
S1B S 0.88109(8) 0.77435(8) 0.05819(6) 0.0290(3) Uani 1 1 d .
O1A O 0.3719(2) 0.4214(2) 0.75021(16) 0.0372(8) Uani 1 1 d .
O2A O 0.4070(2) 0.3666(2) 0.53184(17) 0.0348(8) Uani 1 1 d .
O3A O 0.3457(2) 0.81362(19) 0.43657(16) 0.0304(7) Uani 1 1 d .
O4A O 0.3603(2) 0.6562(2) 0.29788(16) 0.0352(8) Uani 1 1 d .
O5A O 0.4399(2) 0.7984(2) 0.28665(16) 0.0299(7) Uani 1 1 d .
O6A O 0.33904(19) 0.91860(19) 0.15543(15) 0.0263(7) Uani 1 1 d .
O2C O 0.1091(2) 0.6360(2) 0.21133(17) 0.0399(8) Uani 1 1 d .
O1C O 0.1196(2) 0.5758(2) -0.00186(17) 0.0394(8) Uani 1 1 d .
O3C O 0.1532(2) 0.1863(2) 0.31125(17) 0.0352(8) Uani 1 1 d .
O5C O 0.0582(2) 0.2029(2) 0.45850(16) 0.0323(8) Uani 1 1 d .
O4C O 0.1406(2) 0.3423(2) 0.45044(16) 0.0355(8) Uani 1 1 d .
O6C O 0.1561(2) 0.0811(2) 0.59189(16) 0.0285(7) Uani 1 1 d .
O1D O 0.6129(2) 0.5888(2) -0.21457(17) 0.0432(9) Uani 1 1 d .
O2D O 0.6192(2) 0.5934(2) 0.02130(17) 0.0381(8) Uani 1 1 d .
O3D O 0.6343(2) 0.1659(2) 0.07369(17) 0.0346(8) Uani 1 1 d .
O5D O 0.5508(2) 0.1604(2) 0.23005(16) 0.0302(7) Uani 1 1 d .
O4D O 0.6258(2) 0.2998(2) 0.22814(17) 0.0363(8) Uani 1 1 d .
O6D O 0.6641(2) 0.0564(2) 0.36006(16) 0.0294(7) Uani 1 1 d .
O1B O 0.8747(2) 0.4147(2) 0.47071(16) 0.0373(8) Uani 1 1 d .
O2B O 0.9040(2) 0.4150(2) 0.22842(18) 0.0380(8) Uani 1 1 d .
O3B O 0.8617(2) 0.8400(2) 0.18280(16) 0.0325(8) Uani 1 1 d .
O5B O 0.9476(2) 0.8505(2) 0.02290(16) 0.0352(8) Uani 1 1 d .
O4B O 0.8855(2) 0.7028(2) 0.02733(17) 0.0400(9) Uani 1 1 d .
O6B O 0.8307(2) 0.9413(2) -0.10639(15) 0.0287(7) Uani 1 1 d .
N1A N 0.3572(2) 0.5488(2) 0.64179(19) 0.0250(8) Uani 1 1 d .
N2A N 0.3740(2) 0.5196(2) 0.52918(19) 0.0241(8) Uani 1 1 d .
N3A N 0.3487(3) 0.6730(2) 0.53266(19) 0.0234(8) Uani 1 1 d .
H3 H 0.338(3) 0.704(3) 0.563(2) 0.028 Uiso 1 1 d .
N4A N 0.3682(3) 0.6789(2) 0.4108(2) 0.0260(9) Uani 1 1 d .
H4 H 0.374(3) 0.626(3) 0.428(3) 0.031 Uiso 1 1 d .
N5A N 0.1800(3) 0.7454(2) 0.3747(2) 0.0303(9) Uani 1 1 d .
N6A N 0.3559(3) 1.0160(2) 0.2141(2) 0.0293(9) Uani 1 1 d .
N2C N 0.1339(2) 0.4811(2) 0.2168(2) 0.0285(9) Uani 1 1 d .
N1C N 0.1374(2) 0.4499(2) 0.1066(2) 0.0281(9) Uani 1 1 d .
N3C N 0.1522(3) 0.3271(3) 0.2148(2) 0.0285(9) Uani 1 1 d .
H9 H 0.150(3) 0.295(3) 0.186(2) 0.034 Uiso 1 1 d .
N4C N 0.1357(3) 0.3221(2) 0.3357(2) 0.0278(9) Uani 1 1 d .
H10 H 0.134(3) 0.380(3) 0.317(2) 0.033 Uiso 1 1 d .
N5C N 0.3206(3) 0.2504(3) 0.3770(2) 0.0314(9) Uani 1 1 d .
N6C N 0.1395(3) -0.0208(3) 0.5371(2) 0.0309(9) Uani 1 1 d .
N1D N 0.6260(3) 0.4493(2) -0.1159(2) 0.0303(9) Uani 1 1 d .
N2D N 0.6277(2) 0.4574(2) 0.0020(2) 0.0288(9) Uani 1 1 d .
N3D N 0.6358(3) 0.3139(3) -0.0151(2) 0.0321(9) Uani 1 1 d .
H15 H 0.641(3) 0.289(3) -0.046(3) 0.038 Uiso 1 1 d .
N4D N 0.6175(3) 0.2921(2) 0.1100(2) 0.0297(9) Uani 1 1 d .
H16 H 0.617(3) 0.346(3) 0.102(3) 0.036 Uiso 1 1 d .
N5D N 0.8070(3) 0.2228(3) 0.1360(2) 0.0326(9) Uani 1 1 d .
N6D N 0.6429(3) -0.0499(2) 0.31039(19) 0.0265(8) Uani 1 1 d .
N1B N 0.8688(2) 0.5541(2) 0.37144(19) 0.0264(8) Uani 1 1 d .
N2B N 0.8849(3) 0.5482(2) 0.2507(2) 0.0279(9) Uani 1 1 d .
N3B N 0.8669(3) 0.6917(3) 0.2693(2) 0.0290(9) Uani 1 1 d .
H21 H 0.853(3) 0.718(3) 0.301(2) 0.035 Uiso 1 1 d .
N4B N 0.8932(3) 0.7153(3) 0.1437(2) 0.0305(9) Uani 1 1 d .
H22 H 0.885(3) 0.652(3) 0.164(2) 0.037 Uiso 1 1 d .
N5B N 0.6983(3) 0.7706(2) 0.12291(19) 0.0302(9) Uani 1 1 d .
N6B N 0.8416(3) 1.0476(3) -0.0544(2) 0.0297(9) Uani 1 1 d .
C1A C 0.3601(3) 0.5752(3) 0.5695(2) 0.0234(10) Uani 1 1 d .
C2A C 0.3724(3) 0.4551(3) 0.6778(2) 0.0275(10) Uani 1 1 d .
C3A C 0.3898(3) 0.3905(3) 0.6431(2) 0.0300(11) Uani 1 1 d .
H3A H 0.4010 0.3250 0.6693 0.036 Uiso 1 1 calc R
C4A C 0.3899(3) 0.4270(3) 0.5685(2) 0.0274(10) Uani 1 1 d .
C5A C 0.3446(4) 0.4849(3) 0.7903(3) 0.0449(13) Uani 1 1 d .
H5A H 0.3876 0.5388 0.7683 0.067 Uiso 1 1 calc R
H5B H 0.3501 0.4509 0.8423 0.067 Uiso 1 1 calc R
H5C H 0.2776 0.5078 0.7873 0.067 Uiso 1 1 calc R
C6A C 0.3997(3) 0.4007(3) 0.4556(2) 0.0355(12) Uani 1 1 d .
H6A H 0.3317 0.4151 0.4508 0.053 Uiso 1 1 calc R
H6B H 0.4253 0.3522 0.4351 0.053 Uiso 1 1 calc R
H6C H 0.4371 0.4582 0.4284 0.053 Uiso 1 1 calc R
C7A C 0.3545(3) 0.7276(3) 0.4584(2) 0.0242(10) Uani 1 1 d .
C8A C 0.2511(3) 0.7965(3) 0.3231(2) 0.0242(10) Uani 1 1 d .
C9A C 0.2411(3) 0.8900(3) 0.2743(2) 0.0245(10) Uani 1 1 d .
C10A C 0.1502(3) 0.9333(3) 0.2833(2) 0.0325(11) Uani 1 1 d .
H10A H 0.1395 0.9972 0.2526 0.039 Uiso 1 1 calc R
C11A C 0.0748(3) 0.8831(3) 0.3373(2) 0.0303(11) Uani 1 1 d .
H11 H 0.0125 0.9120 0.3439 0.036 Uiso 1 1 calc R
C12A C 0.0928(3) 0.7905(3) 0.3808(3) 0.0346(11) Uani 1 1 d .
H12 H 0.0410 0.7563 0.4172 0.042 Uiso 1 1 calc R
C13A C 0.3184(3) 0.9421(3) 0.2104(2) 0.0228(10) Uani 1 1 d .
C15A C 0.3452(3) 1.0344(3) 0.2825(2) 0.0353(12) Uani 1 1 d .
H14A H 0.3031 1.0905 0.2791 0.053 Uiso 1 1 calc R
H14B H 0.4089 1.0452 0.2895 0.053 Uiso 1 1 calc R
H14C H 0.3164 0.9797 0.3247 0.053 Uiso 1 1 calc R
C14A C 0.4191(3) 1.0784(3) 0.1490(2) 0.0375(12) Uani 1 1 d .
H15A H 0.4862 1.0544 0.1493 0.056 Uiso 1 1 calc R
H15B H 0.4142 1.1422 0.1500 0.056 Uiso 1 1 calc R
H15C H 0.3994 1.0804 0.1041 0.056 Uiso 1 1 calc R
C1C C 0.1398(3) 0.4251(3) 0.1778(2) 0.0253(10) Uani 1 1 d .
C2C C 0.1242(3) 0.5441(3) 0.0693(2) 0.0290(11) Uani 1 1 d .
C3C C 0.1148(3) 0.6100(3) 0.1023(2) 0.0338(11) Uani 1 1 d .
H18 H 0.1052 0.6757 0.0757 0.041 Uiso 1 1 calc R
C4C C 0.1202(3) 0.5739(3) 0.1768(3) 0.0277(10) Uani 1 1 d .
C5C C 0.1329(4) 0.5084(3) -0.0385(3) 0.0431(13) Uani 1 1 d .
H20A H 0.1964 0.4762 -0.0341 0.065 Uiso 1 1 calc R
H20B H 0.1295 0.5419 -0.0909 0.065 Uiso 1 1 calc R
H20C H 0.0820 0.4616 -0.0151 0.065 Uiso 1 1 calc R
C6C C 0.1174(3) 0.6002(3) 0.2878(3) 0.0401(12) Uani 1 1 d .
H21A H 0.0742 0.5470 0.3156 0.060 Uiso 1 1 calc R
H21B H 0.0993 0.6504 0.3076 0.060 Uiso 1 1 calc R
H21C H 0.1843 0.5786 0.2924 0.060 Uiso 1 1 calc R
C7C C 0.1469(3) 0.2730(3) 0.2886(2) 0.0272(10) Uani 1 1 d .
C8C C 0.2482(3) 0.2010(3) 0.4266(2) 0.0235(10) Uani 1 1 d .
C9C C 0.2558(3) 0.1068(3) 0.4730(2) 0.0259(10) Uani 1 1 d .
C10C C 0.3458(3) 0.0606(3) 0.4645(2) 0.0304(11) Uani 1 1 d .
H25 H 0.3549 -0.0041 0.4941 0.036 Uiso 1 1 calc R
C11C C 0.4212(3) 0.1115(4) 0.4121(3) 0.0349(12) Uani 1 1 d .
H26 H 0.4827 0.0814 0.4050 0.042 Uiso 1 1 calc R
C12C C 0.4072(3) 0.2064(3) 0.3698(2) 0.0317(11) Uani 1 1 d .
H27 H 0.4601 0.2409 0.3349 0.038 Uiso 1 1 calc R
C13C C 0.1777(3) 0.0555(3) 0.5378(2) 0.0261(10) Uani 1 1 d .
C15C C 0.1523(3) -0.0451(3) 0.4709(3) 0.0397(12) Uani 1 1 d .
H29A H 0.1754 0.0100 0.4267 0.060 Uiso 1 1 calc R
H29B H 0.0902 -0.0639 0.4669 0.060 Uiso 1 1 calc R
H29C H 0.1997 -0.0976 0.4751 0.060 Uiso 1 1 calc R
C14C C 0.0802(3) -0.0834(3) 0.6036(3) 0.0395(12) Uani 1 1 d .
H30A H 0.1025 -0.0841 0.6472 0.059 Uiso 1 1 calc R
H30B H 0.0854 -0.1475 0.6032 0.059 Uiso 1 1 calc R
H30C H 0.0125 -0.0608 0.6055 0.059 Uiso 1 1 calc R
C1D C 0.6297(3) 0.4115(3) -0.0435(2) 0.0283(10) Uani 1 1 d .
C2D C 0.6185(3) 0.5436(3) -0.1432(2) 0.0326(11) Uani 1 1 d .
C3D C 0.6160(3) 0.6004(3) -0.1020(3) 0.0331(11) Uani 1 1 d .
H33 H 0.6107 0.6675 -0.1234 0.040 Uiso 1 1 calc R
C4D C 0.6215(3) 0.5532(3) -0.0288(2) 0.0285(10) Uani 1 1 d .
C5D C 0.6155(4) 0.5304(3) -0.2573(3) 0.0489(14) Uani 1 1 d .
H35A H 0.6769 0.4939 -0.2573 0.073 Uiso 1 1 calc R
H35B H 0.6099 0.5707 -0.3083 0.073 Uiso 1 1 calc R
H35C H 0.5616 0.4869 -0.2353 0.073 Uiso 1 1 calc R
C6D C 0.6166(4) 0.6948(3) -0.0059(3) 0.0473(14) Uani 1 1 d .
H36A H 0.6782 0.7185 -0.0386 0.071 Uiso 1 1 calc R
H36B H 0.6061 0.7158 0.0359 0.071 Uiso 1 1 calc R
H36C H 0.5636 0.7194 -0.0336 0.071 Uiso 1 1 calc R
C7D C 0.6296(3) 0.2509(3) 0.0574(2) 0.0256(10) Uani 1 1 d .
C8D C 0.7403(3) 0.1699(3) 0.1916(2) 0.0239(10) Uani 1 1 d .
C9D C 0.7551(3) 0.0782(3) 0.2406(2) 0.0263(10) Uani 1 1 d .
C10D C 0.8480(3) 0.0381(3) 0.2280(2) 0.0321(11) Uani 1 1 d .
H40 H 0.8628 -0.0248 0.2586 0.038 Uiso 1 1 calc R
C11D C 0.9182(3) 0.0912(3) 0.1705(3) 0.0364(12) Uani 1 1 d .
H41 H 0.9812 0.0647 0.1612 0.044 Uiso 1 1 calc R
C12D C 0.8957(3) 0.1824(3) 0.1271(3) 0.0348(12) Uani 1 1 d .
H42 H 0.9450 0.2185 0.0891 0.042 Uiso 1 1 calc R
C13D C 0.6819(3) 0.0270(3) 0.3086(2) 0.0235(10) Uani 1 1 d .
C14D C 0.5818(3) -0.1099(3) 0.3785(3) 0.0373(12) Uani 1 1 d .
H44A H 0.5890 -0.0928 0.4198 0.056 Uiso 1 1 calc R
H44B H 0.6017 -0.1764 0.3888 0.056 Uiso 1 1 calc R
H44C H 0.5140 -0.1006 0.3725 0.056 Uiso 1 1 calc R
C15D C 0.6509(3) -0.0762(4) 0.2459(3) 0.0445(14) Uani 1 1 d .
H45A H 0.6736 -0.0222 0.2007 0.067 Uiso 1 1 calc R
H45B H 0.5874 -0.0944 0.2441 0.067 Uiso 1 1 calc R
H45C H 0.6971 -0.1297 0.2499 0.067 Uiso 1 1 calc R
C1B C 0.8735(3) 0.5934(3) 0.2976(2) 0.0256(10) Uani 1 1 d .
C2B C 0.8781(3) 0.4599(3) 0.3986(2) 0.0298(11) Uani 1 1 d .
C3B C 0.8901(3) 0.4040(3) 0.3551(2) 0.0309(11) Uani 1 1 d .
H48 H 0.8961 0.3369 0.3756 0.037 Uiso 1 1 calc R
C4B C 0.8926(3) 0.4533(3) 0.2815(3) 0.0298(11) Uani 1 1 d .
C5B C 0.8642(3) 0.4726(3) 0.5151(2) 0.0393(12) Uani 1 1 d .
H50A H 0.9210 0.5119 0.4999 0.059 Uiso 1 1 calc R
H50B H 0.8587 0.4315 0.5675 0.059 Uiso 1 1 calc R
H50C H 0.8059 0.5132 0.5080 0.059 Uiso 1 1 calc R
C6B C 0.9047(4) 0.3128(3) 0.2534(3) 0.0480(14) Uani 1 1 d .
H51A H 0.9557 0.2857 0.2826 0.072 Uiso 1 1 calc R
H51B H 0.9170 0.2940 0.2104 0.072 Uiso 1 1 calc R
H51C H 0.8418 0.2895 0.2840 0.072 Uiso 1 1 calc R
C7B C 0.8722(3) 0.7550(3) 0.1973(2) 0.0287(10) Uani 1 1 d .
C8B C 0.7602(3) 0.8250(3) 0.0656(2) 0.0266(10) Uani 1 1 d .
C9B C 0.7387(3) 0.9131(3) 0.0144(2) 0.0243(10) Uani 1 1 d .
C10B C 0.6435(3) 0.9460(3) 0.0268(2) 0.0292(11) Uani 1 1 d .
H55 H 0.6238 1.0061 -0.0053 0.035 Uiso 1 1 calc R
C11B C 0.5775(3) 0.8905(4) 0.0864(3) 0.0361(12) Uani 1 1 d .
H56 H 0.5122 0.9120 0.0952 0.043 Uiso 1 1 calc R
C12B C 0.6079(4) 0.8037(3) 0.1325(2) 0.0353(11) Uani 1 1 d .
H57 H 0.5622 0.7660 0.1729 0.042 Uiso 1 1 calc R
C13B C 0.8098(3) 0.9690(3) -0.0543(2) 0.0264(10) Uani 1 1 d .
C15B C 0.8332(3) 1.0703(3) 0.0116(3) 0.0441(13) Uani 1 1 d .
H59A H 0.8001 1.0194 0.0549 0.066 Uiso 1 1 calc R
H59B H 0.7959 1.1298 0.0051 0.066 Uiso 1 1 calc R
H59C H 0.8980 1.0770 0.0191 0.066 Uiso 1 1 calc R
C14B C 0.9038(3) 1.1084(3) -0.1213(3) 0.0391(12) Uani 1 1 d .
H60A H 0.9717 1.0941 -0.1162 0.059 Uiso 1 1 calc R
H60B H 0.8882 1.1749 -0.1282 0.059 Uiso 1 1 calc R
H60C H 0.8930 1.0969 -0.1642 0.059 Uiso 1 1 calc R
O25 O 0.3419(4) 0.7541(3) 0.1294(2) 0.0771(14) Uani 1 1 d D
H25A H 0.331(4) 0.8083(16) 0.133(3) 0.093 Uiso 1 1 d D
H25B H 0.357(4) 0.709(2) 0.167(2) 0.093 Uiso 1 1 d D
O2S O 0.3140(3) 0.7721(2) 0.62918(19) 0.0448(9) Uani 1 1 d .
H26A H 0.341(3) 0.727(3) 0.667(3) 0.054 Uiso 1 1 d D
H26B H 0.315(4) 0.826(3) 0.631(3) 0.054 Uiso 1 1 d D
O1S O 0.8173(4) 0.7568(3) 0.3872(2) 0.0523(12) Uani 1 1 d .
O3S O 0.8405(3) 0.7700(3) 0.8784(2) 0.0598(12) Uani 1 1 d .
H28A H 0.824(4) 0.828(3) 0.884(3) 0.072 Uiso 1 1 d D
H28B H 0.874(4) 0.737(3) 0.912(3) 0.072 Uiso 1 1 d D
H29 H 0.822(7) 0.722(6) 0.416(5) 0.16(5) Uiso 1 1 d .
H28 H 0.815(4) 0.808(4) 0.396(3) 0.062(19) Uiso 1 1 d .

loop_
_atom_site_aniso_label
_atom_site_aniso_U_11
_atom_site_aniso_U_22
_atom_site_aniso_U_33
_atom_site_aniso_U_23
_atom_site_aniso_U_13
_atom_site_aniso_U_12
S1A 0.0304(7) 0.0262(6) 0.0192(6) -0.0081(5) -0.0047(5) 0.0053(5)
S1C 0.0312(7) 0.0270(6) 0.0209(6) -0.0093(5) -0.0041(5) 0.0042(5)
S1D 0.0339(7) 0.0268(6) 0.0208(6) -0.0085(5) -0.0058(5) 0.0031(5)
S1B 0.0324(7) 0.0327(7) 0.0189(6) -0.0083(5) -0.0063(5) 0.0102(5)
O1A 0.053(2) 0.0315(18) 0.0204(17) -0.0032(14) -0.0061(16) 0.0026(15)
O2A 0.051(2) 0.0213(17) 0.0314(19) -0.0103(15) -0.0076(16) 0.0017(15)
O3A 0.0409(19) 0.0225(17) 0.0256(18) -0.0073(14) -0.0062(15) 0.0013(14)
O4A 0.050(2) 0.0314(18) 0.0275(18) -0.0174(15) -0.0074(16) 0.0083(15)
O5A 0.0281(17) 0.0320(17) 0.0225(17) -0.0046(14) -0.0005(14) -0.0016(13)
O6A 0.0292(17) 0.0249(16) 0.0220(17) -0.0070(13) -0.0030(14) 0.0008(13)
O2C 0.058(2) 0.0307(19) 0.034(2) -0.0143(16) -0.0089(17) -0.0014(16)
O1C 0.051(2) 0.0330(19) 0.0279(19) -0.0053(15) -0.0101(16) 0.0060(16)
O3C 0.047(2) 0.0278(18) 0.0298(19) -0.0107(15) -0.0070(15) 0.0018(15)
O5C 0.0303(18) 0.0329(18) 0.0256(18) -0.0048(14) 0.0014(14) -0.0030(14)
O4C 0.053(2) 0.0319(18) 0.0274(18) -0.0177(15) -0.0117(16) 0.0101(15)
O6C 0.0366(18) 0.0263(17) 0.0220(17) -0.0104(14) -0.0013(14) -0.0006(13)
O1D 0.063(2) 0.0346(19) 0.0281(19) -0.0075(16) -0.0115(17) 0.0054(17)
O2D 0.057(2) 0.0269(18) 0.0293(19) -0.0095(15) -0.0110(16) 0.0039(16)
O3D 0.043(2) 0.0280(18) 0.0308(19) -0.0080(15) -0.0082(15) -0.0001(15)
O5D 0.0269(17) 0.0325(18) 0.0273(18) -0.0064(14) -0.0050(14) -0.0022(13)
O4D 0.053(2) 0.0285(18) 0.0310(19) -0.0152(15) -0.0115(16) 0.0058(15)
O6D 0.0373(19) 0.0265(17) 0.0225(17) -0.0094(14) -0.0021(14) 0.0014(14)
O1B 0.054(2) 0.0280(18) 0.0211(18) -0.0008(14) -0.0052(16) -0.0010(15)
O2B 0.053(2) 0.0237(17) 0.040(2) -0.0148(16) -0.0096(17) 0.0029(15)
O3B 0.042(2) 0.0221(17) 0.0275(18) -0.0059(14) -0.0041(15) 0.0052(14)
O5B 0.0273(17) 0.043(2) 0.0241(18) -0.0021(15) 0.0020(14) -0.0067(14)
O4B 0.058(2) 0.040(2) 0.0291(19) -0.0231(16) -0.0113(17) 0.0176(17)
O6B 0.0354(18) 0.0285(17) 0.0223(17) -0.0120(14) -0.0004(14) -0.0012(14)
N1A 0.034(2) 0.0202(19) 0.020(2) -0.0068(16) -0.0070(17) 0.0048(16)
N2A 0.027(2) 0.0220(19) 0.024(2) -0.0087(16) -0.0065(16) 0.0007(15)
N3A 0.034(2) 0.0166(19) 0.0166(19) -0.0031(15) -0.0056(17) 0.0016(15)
N4A 0.033(2) 0.024(2) 0.020(2) -0.0081(17) -0.0067(17) 0.0048(18)
N5A 0.029(2) 0.029(2) 0.029(2) -0.0096(18) 0.0036(18) -0.0047(17)
N6A 0.037(2) 0.022(2) 0.031(2) -0.0115(17) -0.0085(18) 0.0008(16)
N2C 0.030(2) 0.025(2) 0.030(2) -0.0103(17) -0.0048(17) -0.0001(16)
N1C 0.029(2) 0.027(2) 0.028(2) -0.0096(17) -0.0056(17) -0.0007(16)
N3C 0.040(2) 0.026(2) 0.024(2) -0.0150(17) -0.0066(18) 0.0029(17)
N4C 0.043(2) 0.0180(19) 0.021(2) -0.0060(17) -0.0089(18) 0.0047(17)
N5C 0.027(2) 0.036(2) 0.028(2) -0.0119(18) 0.0018(18) -0.0035(18)
N6C 0.034(2) 0.029(2) 0.026(2) -0.0099(18) -0.0006(18) 0.0017(17)
N1D 0.036(2) 0.022(2) 0.027(2) -0.0008(17) -0.0095(18) -0.0012(16)
N2D 0.029(2) 0.026(2) 0.032(2) -0.0126(18) -0.0045(18) 0.0019(16)
N3D 0.046(3) 0.025(2) 0.023(2) -0.0068(17) -0.0068(19) -0.0007(18)
N4D 0.042(2) 0.021(2) 0.025(2) -0.0058(18) -0.0100(18) 0.0045(18)
N5D 0.035(2) 0.040(2) 0.025(2) -0.0139(19) -0.0038(18) -0.0075(18)
N6D 0.036(2) 0.0192(19) 0.024(2) -0.0074(16) -0.0046(17) -0.0023(16)
N1B 0.026(2) 0.028(2) 0.023(2) -0.0074(17) -0.0051(16) 0.0045(16)
N2B 0.036(2) 0.0202(19) 0.025(2) -0.0067(17) -0.0059(17) 0.0027(16)
N3B 0.048(3) 0.023(2) 0.018(2) -0.0094(16) -0.0054(18) 0.0016(17)
N4B 0.042(2) 0.026(2) 0.021(2) -0.0067(17) -0.0086(18) 0.0079(18)
N5B 0.034(2) 0.029(2) 0.020(2) -0.0054(17) 0.0014(18) 0.0001(17)
N6B 0.035(2) 0.030(2) 0.023(2) -0.0120(17) 0.0017(17) -0.0034(17)
C1A 0.019(2) 0.022(2) 0.030(3) -0.009(2) -0.0063(19) -0.0004(17)
C2A 0.024(3) 0.033(3) 0.023(2) -0.009(2) -0.004(2) 0.003(2)
C3A 0.034(3) 0.021(2) 0.028(3) -0.003(2) -0.004(2) 0.0007(19)
C4A 0.031(3) 0.017(2) 0.035(3) -0.010(2) -0.007(2) -0.0008(18)
C5A 0.059(4) 0.045(3) 0.030(3) -0.017(3) -0.010(3) 0.012(3)
C6A 0.043(3) 0.034(3) 0.031(3) -0.014(2) -0.010(2) 0.003(2)
C7A 0.027(2) 0.019(2) 0.029(3) -0.012(2) -0.009(2) 0.0066(18)
C8A 0.029(3) 0.027(2) 0.019(2) -0.0106(19) -0.006(2) -0.0013(19)
C9A 0.023(2) 0.034(3) 0.018(2) -0.012(2) -0.0051(19) 0.0024(19)
C10A 0.034(3) 0.036(3) 0.029(3) -0.013(2) -0.012(2) 0.005(2)
C11A 0.030(3) 0.031(3) 0.030(3) -0.012(2) -0.007(2) 0.005(2)
C12A 0.028(3) 0.043(3) 0.033(3) -0.018(2) 0.005(2) -0.009(2)
C13A 0.029(3) 0.020(2) 0.016(2) -0.0049(18) -0.0049(19) 0.0060(18)
C15A 0.048(3) 0.032(3) 0.029(3) -0.016(2) -0.002(2) -0.005(2)
C14A 0.053(3) 0.026(3) 0.033(3) -0.008(2) -0.007(2) -0.011(2)
C1C 0.026(2) 0.021(2) 0.024(2) -0.0056(19) -0.001(2) 0.0012(18)
C2C 0.027(3) 0.022(2) 0.032(3) -0.002(2) -0.008(2) -0.0005(19)
C3C 0.042(3) 0.022(2) 0.029(3) -0.003(2) -0.001(2) 0.002(2)
C4C 0.023(2) 0.026(2) 0.035(3) -0.014(2) -0.001(2) -0.0011(19)
C5C 0.061(4) 0.043(3) 0.028(3) -0.015(2) -0.016(3) 0.010(3)
C6C 0.043(3) 0.047(3) 0.037(3) -0.022(3) -0.009(2) 0.000(2)
C7C 0.031(3) 0.025(2) 0.026(3) -0.010(2) -0.005(2) 0.0003(19)
C8C 0.029(3) 0.024(2) 0.019(2) -0.0086(19) -0.0047(19) 0.0006(19)
C9C 0.028(3) 0.029(2) 0.021(2) -0.012(2) -0.002(2) 0.0010(19)
C10C 0.030(3) 0.037(3) 0.019(2) -0.009(2) -0.001(2) 0.011(2)
C11C 0.023(3) 0.058(3) 0.031(3) -0.029(3) -0.001(2) 0.007(2)
C12C 0.031(3) 0.038(3) 0.026(3) -0.013(2) -0.001(2) -0.003(2)
C13C 0.023(2) 0.027(2) 0.029(3) -0.012(2) -0.011(2) 0.0113(19)
C15C 0.048(3) 0.039(3) 0.044(3) -0.028(3) -0.010(3) 0.006(2)
C14C 0.048(3) 0.028(3) 0.038(3) -0.007(2) -0.004(2) -0.010(2)
C1D 0.021(2) 0.030(3) 0.028(3) -0.006(2) -0.005(2) 0.0030(19)
C2D 0.030(3) 0.042(3) 0.022(3) -0.008(2) -0.005(2) -0.001(2)
C3D 0.029(3) 0.026(3) 0.040(3) -0.010(2) -0.001(2) 0.002(2)
C4D 0.025(3) 0.030(3) 0.029(3) -0.010(2) -0.004(2) 0.001(2)
C5D 0.069(4) 0.044(3) 0.029(3) -0.005(3) -0.016(3) -0.004(3)
C6D 0.068(4) 0.027(3) 0.054(4) -0.019(3) -0.021(3) 0.003(3)
C7D 0.030(3) 0.026(2) 0.023(2) -0.009(2) -0.009(2) 0.0004(19)
C8D 0.023(2) 0.027(2) 0.022(2) -0.010(2) -0.0013(19) -0.0041(18)
C9D 0.030(3) 0.027(2) 0.022(2) -0.009(2) -0.007(2) 0.0011(19)
C10D 0.029(3) 0.036(3) 0.031(3) -0.011(2) -0.009(2) 0.003(2)
C11D 0.026(3) 0.046(3) 0.043(3) -0.025(3) -0.003(2) 0.002(2)
C12D 0.030(3) 0.047(3) 0.027(3) -0.017(2) 0.004(2) -0.003(2)
C13D 0.027(2) 0.021(2) 0.022(2) -0.0056(19) -0.009(2) 0.0060(18)
C14D 0.040(3) 0.028(3) 0.037(3) -0.006(2) 0.000(2) -0.006(2)
C15D 0.039(3) 0.054(3) 0.056(4) -0.036(3) -0.006(3) -0.009(3)
C1B 0.024(2) 0.023(2) 0.027(3) -0.008(2) -0.006(2) 0.0056(18)
C2B 0.030(3) 0.021(2) 0.028(3) 0.002(2) -0.002(2) -0.0037(19)
C3B 0.031(3) 0.022(2) 0.035(3) -0.008(2) -0.005(2) 0.0058(19)
C4B 0.027(3) 0.030(3) 0.034(3) -0.014(2) -0.006(2) 0.003(2)
C5B 0.053(3) 0.035(3) 0.027(3) -0.006(2) -0.011(2) -0.002(2)
C6B 0.065(4) 0.023(3) 0.057(4) -0.015(3) -0.011(3) -0.002(2)
C7B 0.031(3) 0.029(3) 0.026(3) -0.010(2) -0.007(2) 0.002(2)
C8B 0.027(3) 0.030(2) 0.024(2) -0.011(2) -0.008(2) 0.0055(19)
C9B 0.030(3) 0.029(2) 0.019(2) -0.013(2) -0.0038(19) -0.0032(19)
C10B 0.029(3) 0.034(3) 0.025(3) -0.014(2) -0.006(2) 0.012(2)
C11B 0.023(3) 0.060(3) 0.032(3) -0.027(3) -0.002(2) 0.002(2)
C12B 0.046(3) 0.033(3) 0.023(3) -0.007(2) -0.003(2) -0.004(2)
C13B 0.030(3) 0.023(2) 0.026(3) -0.009(2) -0.007(2) 0.0035(19)
C15B 0.049(3) 0.046(3) 0.049(3) -0.032(3) 0.003(3) -0.017(3)
C14B 0.051(3) 0.022(2) 0.037(3) -0.005(2) -0.003(2) -0.008(2)
O25 0.174(5) 0.035(2) 0.030(2) -0.0134(19) -0.028(3) -0.008(3)
O2S 0.080(3) 0.0280(19) 0.031(2) -0.0142(17) -0.0180(19) 0.0048(19)
O1S 0.097(3) 0.030(2) 0.032(2) -0.0158(19) -0.011(2) 0.002(2)
O3S 0.125(4) 0.027(2) 0.038(2) -0.0161(18) -0.036(2) 0.006(2)

loop_
_atom_type_symbol
_atom_type_description
_atom_type_scat_dispersion_real
_atom_type_scat_dispersion_imag
_atom_type_scat_source
C C 0.0033 0.0016 'International Tables Vol C Tables 4.2.6.8 and 6.1.1.4'
H H 0.0000 0.0000 'International Tables Vol C Tables 4.2.6.8 and 6.1.1.4'
N N 0.0061 0.0033 'International Tables Vol C Tables 4.2.6.8 and 6.1.1.4'
O O 0.0106 0.0060 'International Tables Vol C Tables 4.2.6.8 and 6.1.1.4'
S S 0.1246 0.1234 'International Tables Vol C Tables 4.2.6.8 and 6.1.1.4'

loop_
_geom_angle_atom_site_label_1
_geom_angle_atom_site_label_2
_geom_angle_atom_site_label_3
_geom_angle
O5A S1A O4A 119.20(19)
O5A S1A N4A 110.88(19)
O4A S1A N4A 104.52(19)
O5A S1A C8A 108.02(19)
O4A S1A C8A 109.90(18)
N4A S1A C8A 103.13(19)
O5C S1C O4C 119.63(19)
O5C S1C N4C 110.43(19)
O4C S1C N4C 104.52(18)
O5C S1C C8C 108.50(19)
O4C S1C C8C 109.45(18)
N4C S1C C8C 103.03(19)
O4D S1D O5D 118.48(19)
O4D S1D N4D 104.53(19)
O5D S1D N4D 110.87(19)
O4D S1D C8D 109.86(18)
O5D S1D C8D 108.14(18)
N4D S1D C8D 104.0(2)
O5B S1B O4B 119.0(2)
O5B S1B N4B 111.03(19)
O4B S1B N4B 104.18(19)
O5B S1B C8B 108.1(2)
O4B S1B C8B 109.39(19)
N4B S1B C8B 104.2(2)
C2A O1A C5A 118.8(3)
C4A O2A C6A 119.5(3)
C4C O2C C6C 117.9(4)
C2C O1C C5C 118.5(3)
C2D O1D C5D 116.6(4)
C4D O2D C6D 116.7(4)
C2B O1B C5B 116.9(3)
C4B O2B C6B 117.2(4)
C1A N1A C2A 114.8(4)
C4A N2A C1A 114.1(4)
C7A N3A C1A 131.2(4)
C7A N3A H3 116(3)
C1A N3A H3 113(3)
C7A N4A S1A 122.2(3)
C7A N4A H4 116(4)
S1A N4A H4 121(4)
C8A N5A C12A 116.0(4)
C13A N6A C14A 119.4(4)
C13A N6A C15A 123.7(4)
C14A N6A C15A 116.6(3)
C1C N2C C4C 113.6(4)
C1C N1C C2C 115.0(4)
C7C N3C C1C 131.3(4)
C7C N3C H9 115(3)
C1C N3C H9 112(3)
C7C N4C S1C 121.8(3)
C7C N4C H10 117(3)
S1C N4C H10 121(3)
C8C N5C C12C 118.2(4)
C13C N6C C14C 120.0(4)
C13C N6C C15C 123.7(4)
C14C N6C C15C 116.3(4)
C2D N1D C1D 114.0(4)
C1D N2D C4D 116.1(4)
C1D N3D C7D 130.2(4)
C1D N3D H15 115(3)
C7D N3D H15 115(3)
C7D N4D S1D 122.2(3)
C7D N4D H16 126(4)
S1D N4D H16 111(3)
C12D N5D C8D 116.4(4)
C13D N6D C14D 119.9(4)
C13D N6D C15D 124.2(4)
C14D N6D C15D 115.8(4)
C2B N1B C1B 114.6(4)
C1B N2B C4B 115.5(4)
C7B N3B C1B 130.4(4)
C7B N3B H21 113(3)
C1B N3B H21 117(3)
C7B N4B S1B 122.6(3)
C7B N4B H22 112(3)
S1B N4B H22 119(3)
C12B N5B C8B 116.9(4)
C13B N6B C14B 118.7(4)
C13B N6B C15B 124.4(4)
C14B N6B C15B 116.1(4)
N1A C1A N2A 127.8(4)
N1A C1A N3A 114.0(4)
N2A C1A N3A 118.2(4)
O1A C2A N1A 119.6(4)
O1A C2A C3A 117.0(4)
N1A C2A C3A 123.4(4)
C4A C3A C2A 115.8(4)
C4A C3A H3A 122.1
C2A C3A H3A 122.1
N2A C4A O2A 118.0(4)
N2A C4A C3A 124.0(4)
O2A C4A C3A 118.0(4)
O1A C5A H5A 109.5
O1A C5A H5B 109.5
H5A C5A H5B 109.5
O1A C5A H5C 109.5
H5A C5A H5C 109.5
H5B C5A H5C 109.5
O2A C6A H6A 109.5
O2A C6A H6B 109.5
H6A C6A H6B 109.5
O2A C6A H6C 109.5
H6A C6A H6C 109.5
H6B C6A H6C 109.5
O3A C7A N3A 121.4(4)
O3A C7A N4A 122.4(4)
N3A C7A N4A 116.2(3)
N5A C8A C9A 125.4(4)
N5A C8A S1A 112.3(3)
C9A C8A S1A 122.3(3)
C10A C9A C8A 116.2(4)
C10A C9A C13A 119.1(4)
C8A C9A C13A 124.5(4)
C11A C10A C9A 120.2(4)
C11A C10A H10A 119.9
C9A C10A H10A 119.9
C12A C11A C10A 118.4(4)
C12A C11A H11 120.8
C10A C11A H11 120.8
N5A C12A C11A 123.8(4)
N5A C12A H12 118.1
C11A C12A H12 118.1
O6A C13A N6A 123.7(4)
O6A C13A C9A 119.2(4)
N6A C13A C9A 116.9(4)
N6A C15A H14A 109.5
N6A C15A H14B 109.5
H14A C15A H14B 109.5
N6A C15A H14C 109.5
H14A C15A H14C 109.5
H14B C15A H14C 109.5
N6A C14A H15A 109.5
N6A C14A H15B 109.5
H15A C14A H15B 109.5
N6A C14A H15C 109.5
H15A C14A H15C 109.5
H15B C14A H15C 109.5
N1C C1C N2C 128.5(4)
N1C C1C N3C 113.5(4)
N2C C1C N3C 118.0(4)
O1C C2C N1C 119.6(4)
O1C C2C C3C 117.4(4)
N1C C2C C3C 123.0(4)
C2C C3C C4C 115.5(4)
C2C C3C H18 122.2
C4C C3C H18 122.2
N2C C4C O2C 118.5(4)
N2C C4C C3C 124.3(4)
O2C C4C C3C 117.2(4)
O1C C5C H20A 109.5
O1C C5C H20B 109.5
H20A C5C H20B 109.5
O1C C5C H20C 109.5
H20A C5C H20C 109.5
H20B C5C H20C 109.5
O2C C6C H21A 109.5
O2C C6C H21B 109.5
H21A C6C H21B 109.5
O2C C6C H21C 109.5
H21A C6C H21C 109.5
H21B C6C H21C 109.5
O3C C7C N3C 121.8(4)
O3C C7C N4C 122.1(4)
N3C C7C N4C 116.1(4)
N5C C8C C9C 124.6(4)
N5C C8C S1C 112.5(3)
C9C C8C S1C 122.8(3)
C8C C9C C10C 117.1(4)
C8C C9C C13C 124.2(4)
C10C C9C C13C 118.2(4)
C11C C10C C9C 118.4(4)
C11C C10C H25 120.8
C9C C10C H25 120.8
C10C C11C C12C 120.3(4)
C10C C11C H26 119.9
C12C C11C H26 119.9
N5C C12C C11C 121.3(4)
N5C C12C H27 119.3
C11C C12C H27 119.3
O6C C13C N6C 122.3(4)
O6C C13C C9C 119.4(4)
N6C C13C C9C 118.1(4)
N6C C15C H29A 109.5
N6C C15C H29B 109.5
H29A C15C H29B 109.5
N6C C15C H29C 109.5
H29A C15C H29C 109.5
H29B C15C H29C 109.5
N6C C14C H30A 109.5
N6C C14C H30B 109.5
H30A C14C H30B 109.5
N6C C14C H30C 109.5
H30A C14C H30C 109.5
H30B C14C H30C 109.5
N2D C1D N1D 127.5(4)
N2D C1D N3D 118.6(4)
N1D C1D N3D 113.9(4)
O1D C2D N1D 119.1(4)
O1D C2D C3D 116.4(4)
N1D C2D C3D 124.5(4)
C4D C3D C2D 115.8(4)
C4D C3D H33 122.1
C2D C3D H33 122.1
N2D C4D O2D 111.9(4)
N2D C4D C3D 122.2(4)
O2D C4D C3D 125.9(4)
O1D C5D H35A 109.5
O1D C5D H35B 109.5
H35A C5D H35B 109.5
O1D C5D H35C 109.5
H35A C5D H35C 109.5
H35B C5D H35C 109.5
O2D C6D H36A 109.5
O2D C6D H36B 109.5
H36A C6D H36B 109.5
O2D C6D H36C 109.5
H36A C6D H36C 109.5
H36B C6D H36C 109.5
O3D C7D N3D 122.3(4)
O3D C7D N4D 122.5(4)
N3D C7D N4D 115.2(4)
N5D C8D C9D 125.9(4)
N5D C8D S1D 112.2(3)
C9D C8D S1D 121.9(3)
C8D C9D C10D 115.7(4)
C8D C9D C13D 123.6(4)
C10D C9D C13D 120.3(4)
C11D C10D C9D 119.5(4)
C11D C10D H40 120.3
C9D C10D H40 120.3
C12D C11D C10D 119.4(4)
C12D C11D H41 120.3
C10D C11D H41 120.3
N5D C12D C11D 123.1(4)
N5D C12D H42 118.5
C11D C12D H42 118.5
O6D C13D N6D 124.0(4)
O6D C13D C9D 118.6(4)
N6D C13D C9D 117.3(4)
N6D C14D H44A 109.5
N6D C14D H44B 109.5
H44A C14D H44B 109.5
N6D C14D H44C 109.5
H44A C14D H44C 109.5
H44B C14D H44C 109.5
N6D C15D H45A 109.5
N6D C15D H45B 109.5
H45A C15D H45B 109.5
N6D C15D H45C 109.5
H45A C15D H45C 109.5
H45B C15D H45C 109.5
N2B C1B N1B 127.0(4)
N2B C1B N3B 118.6(4)
N1B C1B N3B 114.4(4)
O1B C2B N1B 119.1(4)
O1B C2B C3B 117.0(4)
N1B C2B C3B 123.9(4)
C4B C3B C2B 115.0(4)
C4B C3B H48 122.5
C2B C3B H48 122.5
N2B C4B C3B 123.9(4)
N2B C4B O2B 110.3(4)
C3B C4B O2B 125.8(4)
O1B C5B H50A 109.5
O1B C5B H50B 109.5
H50A C5B H50B 109.5
O1B C5B H50C 109.5
H50A C5B H50C 109.5
H50B C5B H50C 109.5
O2B C6B H51A 109.5
O2B C6B H51B 109.5
H51A C6B H51B 109.5
O2B C6B H51C 109.5
H51A C6B H51C 109.5
H51B C6B H51C 109.5
O3B C7B N3B 121.3(4)
O3B C7B N4B 123.2(4)
N3B C7B N4B 115.4(4)
N5B C8B C9B 126.0(4)
N5B C8B S1B 113.4(3)
C9B C8B S1B 120.6(3)
C10B C9B C8B 115.4(4)
C10B C9B C13B 120.4(4)
C8B C9B C13B 124.0(4)
C11B C10B C9B 119.7(4)
C11B C10B H55 120.2
C9B C10B H55 120.2
C12B C11B C10B 119.1(4)
C12B C11B H56 120.5
C10B C11B H56 120.5
N5B C12B C11B 122.9(4)
N5B C12B H57 118.5
C11B C12B H57 118.5
O6B C13B N6B 124.8(4)
O6B C13B C9B 118.9(4)
N6B C13B C9B 116.2(4)
N6B C15B H59A 109.5
N6B C15B H59B 109.5
H59A C15B H59B 109.5
N6B C15B H59C 109.5
H59A C15B H59C 109.5
H59B C15B H59C 109.5
N6B C14B H60A 109.5
N6B C14B H60B 109.5
H60A C14B H60B 109.5
N6B C14B H60C 109.5
H60A C14B H60C 109.5
H60B C14B H60C 109.5
H25A O25 H25B 116.2(19)
H26A O2S H26B 110(3)
H29 O1S H28 109(8)
H28A O3S H28B 107(4)

loop_
_geom_bond_atom_site_label_1
_geom_bond_atom_site_label_2
_geom_bond_distance
S1A O5A 1.426(3)
S1A O4A 1.437(3)
S1A N4A 1.630(4)
S1A C8A 1.794(4)
S1C O5C 1.429(3)
S1C O4C 1.434(3)
S1C N4C 1.641(4)
S1C C8C 1.796(4)
S1D O4D 1.430(3)
S1D O5D 1.440(3)
S1D N4D 1.633(4)
S1D C8D 1.797(4)
S1B O5B 1.436(3)
S1B O4B 1.438(3)
S1B N4B 1.629(4)
S1B C8B 1.801(4)
O1A C2A 1.331(5)
O1A C5A 1.455(5)
O2A C4A 1.357(5)
O2A C6A 1.426(5)
O3A C7A 1.220(5)
O6A C13A 1.247(5)
O2C C4C 1.351(5)
O2C C6C 1.432(5)
O1C C2C 1.324(5)
O1C C5C 1.453(5)
O3C C7C 1.226(5)
O6C C13C 1.251(5)
O1D C2D 1.336(5)
O1D C5D 1.446(5)
O2D C4D 1.354(5)
O2D C6D 1.433(5)
O3D C7D 1.212(5)
O6D C13D 1.238(5)
O1B C2B 1.326(5)
O1B C5B 1.452(5)
O2B C4B 1.367(5)
O2B C6B 1.447(5)
O3B C7B 1.220(5)
O6B C13B 1.235(5)
N1A C1A 1.329(5)
N1A C2A 1.352(5)
N2A C4A 1.351(5)
N2A C1A 1.353(5)
N3A C7A 1.381(5)
N3A C1A 1.400(5)
N3A H3 0.88(4)
N4A C7A 1.387(5)
N4A H4 0.75(4)
N5A C8A 1.338(5)
N5A C12A 1.354(5)
N6A C13A 1.331(5)
N6A C14A 1.460(5)
N6A C15A 1.469(5)
N2C C1C 1.346(5)
N2C C4C 1.351(5)
N1C C1C 1.326(5)
N1C C2C 1.357(5)
N3C C7C 1.372(5)
N3C C1C 1.405(5)
N3C H9 0.90(4)
N4C C7C 1.386(5)
N4C H10 0.82(4)
N5C C8C 1.326(5)
N5C C12C 1.340(5)
N6C C13C 1.344(5)
N6C C14C 1.450(5)
N6C C15C 1.472(5)
N1D C2D 1.334(5)
N1D C1D 1.342(5)
N2D C1D 1.337(5)
N2D C4D 1.355(5)
N3D C1D 1.379(5)
N3D C7D 1.384(5)
N3D H15 0.84(4)
N4D C7D 1.391(5)
N4D H16 0.78(4)
N5D C12D 1.345(5)
N5D C8D 1.344(5)
N6D C13D 1.339(5)
N6D C14D 1.464(5)
N6D C15D 1.465(5)
N1B C2B 1.334(5)
N1B C1B 1.347(5)
N2B C1B 1.337(5)
N2B C4B 1.345(5)
N3B C7B 1.379(5)
N3B C1B 1.390(5)
N3B H21 0.85(4)
N4B C7B 1.385(5)
N4B H22 0.91(4)
N5B C12B 1.326(6)
N5B C8B 1.329(5)
N6B C13B 1.327(5)
N6B C14B 1.463(5)
N6B C15B 1.462(5)
C2A C3A 1.384(6)
C3A C4A 1.371(6)
C3A H3A 0.9500
C5A H5A 0.9800
C5A H5B 0.9800
C5A H5C 0.9800
C6A H6A 0.9800
C6A H6B 0.9800
C6A H6C 0.9800
C8A C9A 1.400(6)
C9A C10A 1.391(6)
C9A C13A 1.506(6)
C10A C11A 1.391(6)
C10A H10A 0.9500
C11A C12A 1.378(6)
C11A H11 0.9500
C12A H12 0.9500
C15A H14A 0.9800
C15A H14B 0.9800
C15A H14C 0.9800
C14A H15A 0.9800
C14A H15B 0.9800
C14A H15C 0.9800
C2C C3C 1.382(6)
C3C C4C 1.384(6)
C3C H18 0.9500
C5C H20A 0.9800
C5C H20B 0.9800
C5C H20C 0.9800
C6C H21A 0.9800
C6C H21B 0.9800
C6C H21C 0.9800
C8C C9C 1.389(6)
C9C C10C 1.399(6)
C9C C13C 1.519(6)
C10C C11C 1.384(6)
C10C H25 0.9500
C11C C12C 1.389(6)
C11C H26 0.9500
C12C H27 0.9500
C15C H29A 0.9800
C15C H29B 0.9800
C15C H29C 0.9800
C14C H30A 0.9800
C14C H30B 0.9800
C14C H30C 0.9800
C2D C3D 1.398(6)
C3D C4D 1.370(6)
C3D H33 0.9500
C5D H35A 0.9800
C5D H35B 0.9800
C5D H35C 0.9800
C6D H36A 0.9800
C6D H36B 0.9800
C6D H36C 0.9800
C8D C9D 1.391(6)
C9D C10D 1.405(6)
C9D C13D 1.512(6)
C10D C11D 1.391(6)
C10D H40 0.9500
C11D C12D 1.375(6)
C11D H41 0.9500
C12D H42 0.9500
C14D H44A 0.9800
C14D H44B 0.9800
C14D H44C 0.9800
C15D H45A 0.9800
C15D H45B 0.9800
C15D H45C 0.9800
C2B C3B 1.409(6)
C3B C4B 1.361(6)
C3B H48 0.9500
C5B H50A 0.9800
C5B H50B 0.9800
C5B H50C 0.9800
C6B H51A 0.9800
C6B H51B 0.9800
C6B H51C 0.9800
C8B C9B 1.392(6)
C9B C10B 1.391(6)
C9B C13B 1.522(6)
C10B C11B 1.388(6)
C10B H55 0.9500
C11B C12B 1.379(6)
C11B H56 0.9500
C12B H57 0.9500
C15B H59A 0.9800
C15B H59B 0.9800
C15B H59C 0.9800
C14B H60A 0.9800
C14B H60B 0.9800
C14B H60C 0.9800
O25 H25A 0.853(10)
O25 H25B 0.851(10)
O2S H26A 0.93(4)
O2S H26B 0.84(4)
O1S H29 0.63(8)
O1S H28 0.86(6)
O3S H28A 0.93(5)
O3S H28B 0.87(5)

loop_
_geom_torsion_atom_site_label_1
_geom_torsion_atom_site_label_2
_geom_torsion_atom_site_label_3
_geom_torsion_atom_site_label_4
_geom_torsion
O5A S1A N4A C7A 62.8(4)
O4A S1A N4A C7A -167.6(3)
C8A S1A N4A C7A -52.6(4)
O5C S1C N4C C7C -60.5(4)
O4C S1C N4C C7C 169.6(3)
C8C S1C N4C C7C 55.2(4)
O4D S1D N4D C7D 169.7(3)
O5D S1D N4D C7D -61.6(4)
C8D S1D N4D C7D 54.4(4)
O5B S1B N4B C7B 65.2(4)
O4B S1B N4B C7B -165.6(4)
C8B S1B N4B C7B -50.9(4)
C2A N1A C1A N2A 1.7(6)
C2A N1A C1A N3A -177.2(4)
C4A N2A C1A N1A -2.5(6)
C4A N2A C1A N3A 176.3(4)
C7A N3A C1A N1A 174.7(4)
C7A N3A C1A N2A -4.3(7)
C5A O1A C2A N1A 6.6(6)
C5A O1A C2A C3A -174.0(4)
C1A N1A C2A O1A 179.3(4)
C1A N1A C2A C3A 0.0(6)
O1A C2A C3A C4A 180.0(4)
N1A C2A C3A C4A -0.7(6)
C1A N2A C4A O2A -178.3(3)
C1A N2A C4A C3A 1.7(6)
C6A O2A C4A N2A -5.2(6)
C6A O2A C4A C3A 174.8(4)
C2A C3A C4A N2A -0.3(7)
C2A C3A C4A O2A 179.7(4)
C1A N3A C7A O3A -177.2(4)
C1A N3A C7A N4A 4.4(7)
S1A N4A C7A O3A -5.3(6)
S1A N4A C7A N3A 173.1(3)
C12A N5A C8A C9A -2.4(6)
C12A N5A C8A S1A 177.0(3)
O5A S1A C8A N5A -160.1(3)
O4A S1A C8A N5A 68.3(3)
N4A S1A C8A N5A -42.7(3)
O5A S1A C8A C9A 19.3(4)
O4A S1A C8A C9A -112.2(4)
N4A S1A C8A C9A 136.8(4)
N5A C8A C9A C10A 2.9(6)
S1A C8A C9A C10A -176.5(3)
N5A C8A C9A C13A -171.7(4)
S1A C8A C9A C13A 8.9(6)
C8A C9A C10A C11A -1.5(6)
C13A C9A C10A C11A 173.4(4)
C9A C10A C11A C12A 0.0(7)
C8A N5A C12A C11A 0.6(6)
C10A C11A C12A N5A 0.6(7)
C14A N6A C13A O6A 4.9(6)
C15A N6A C13A O6A -169.0(4)
C14A N6A C13A C9A -170.0(4)
C15A N6A C13A C9A 16.0(6)
C10A C9A C13A O6A -104.1(5)
C8A C9A C13A O6A 70.4(6)
C10A C9A C13A N6A 71.1(5)
C8A C9A C13A N6A -114.4(5)
C2C N1C C1C N2C -2.3(7)
C2C N1C C1C N3C 179.1(4)
C4C N2C C1C N1C 2.7(6)
C4C N2C C1C N3C -178.8(4)
C7C N3C C1C N1C -171.2(4)
C7C N3C C1C N2C 10.0(7)
C5C O1C C2C N1C -2.6(6)
C5C O1C C2C C3C 177.7(4)
C1C N1C C2C O1C -179.1(4)
C1C N1C C2C C3C 0.6(6)
O1C C2C C3C C4C -179.9(4)
N1C C2C C3C C4C 0.4(7)
C1C N2C C4C O2C 177.2(4)
C1C N2C C4C C3C -1.4(6)
C6C O2C C4C N2C 3.0(6)
C6C O2C C4C C3C -178.2(4)
C2C C3C C4C N2C 0.1(7)
C2C C3C C4C O2C -178.6(4)
C1C N3C C7C O3C 174.7(4)
C1C N3C C7C N4C -6.3(7)
S1C N4C C7C O3C 3.1(6)
S1C N4C C7C N3C -175.8(3)
C12C N5C C8C C9C 1.4(6)
C12C N5C C8C S1C -175.8(3)
O5C S1C C8C N5C 159.6(3)
O4C S1C C8C N5C -68.2(3)
N4C S1C C8C N5C 42.6(3)
O5C S1C C8C C9C -17.6(4)
O4C S1C C8C C9C 114.6(4)
N4C S1C C8C C9C -134.6(4)
N5C C8C C9C C10C -2.3(6)
S1C C8C C9C C10C 174.6(3)
N5C C8C C9C C13C 169.5(4)
S1C C8C C9C C13C -13.6(6)
C8C C9C C10C C11C 1.2(6)
C13C C9C C10C C11C -171.1(4)
C9C C10C C11C C12C 0.7(7)
C8C N5C C12C C11C 0.7(6)
C10C C11C C12C N5C -1.7(7)
C14C N6C C13C O6C -7.6(6)
C15C N6C C13C O6C 171.0(4)
C14C N6C C13C C9C 167.2(4)
C15C N6C C13C C9C -14.2(6)
C8C C9C C13C O6C -65.3(6)
C10C C9C C13C O6C 106.4(5)
C8C C9C C13C N6C 119.8(5)
C10C C9C C13C N6C -68.5(5)
C4D N2D C1D N1D -0.2(6)
C4D N2D C1D N3D -179.9(4)
C2D N1D C1D N2D -0.7(6)
C2D N1D C1D N3D 179.0(4)
C7D N3D C1D N2D 8.2(7)
C7D N3D C1D N1D -171.5(4)
C5D O1D C2D N1D 0.0(6)
C5D O1D C2D C3D 180.0(4)
C1D N1D C2D O1D -179.1(4)
C1D N1D C2D C3D 0.9(6)
O1D C2D C3D C4D 179.8(4)
N1D C2D C3D C4D -0.2(7)
C1D N2D C4D O2D 179.6(3)
C1D N2D C4D C3D 1.1(6)
C6D O2D C4D N2D 177.6(4)
C6D O2D C4D C3D -3.9(6)
C2D C3D C4D N2D -0.9(6)
C2D C3D C4D O2D -179.2(4)
C1D N3D C7D O3D 178.3(4)
C1D N3D C7D N4D -1.7(7)
S1D N4D C7D O3D 9.2(6)
S1D N4D C7D N3D -170.9(3)
C12D N5D C8D C9D 0.5(6)
C12D N5D C8D S1D -178.6(3)
O4D S1D C8D N5D -76.1(3)
O5D S1D C8D N5D 153.3(3)
N4D S1D C8D N5D 35.4(3)
O4D S1D C8D C9D 104.7(4)
O5D S1D C8D C9D -25.9(4)
N4D S1D C8D C9D -143.8(4)
N5D C8D C9D C10D -2.0(6)
S1D C8D C9D C10D 177.1(3)
N5D C8D C9D C13D 170.9(4)
S1D C8D C9D C13D -10.0(6)
C8D C9D C10D C11D 1.4(6)
C13D C9D C10D C11D -171.8(4)
C9D C10D C11D C12D 0.5(7)
C8D N5D C12D C11D 1.6(6)
C10D C11D C12D N5D -2.2(7)
C14D N6D C13D O6D -5.8(6)
C15D N6D C13D O6D 169.5(4)
C14D N6D C13D C9D 171.7(4)
C15D N6D C13D C9D -13.0(6)
C8D C9D C13D O6D -67.3(6)
C10D C9D C13D O6D 105.3(5)
C8D C9D C13D N6D 115.0(5)
C10D C9D C13D N6D -72.3(5)
C4B N2B C1B N1B -0.1(6)
C4B N2B C1B N3B 178.8(4)
C2B N1B C1B N2B 0.9(6)
C2B N1B C1B N3B -178.0(4)
C7B N3B C1B N2B -1.5(7)
C7B N3B C1B N1B 177.5(4)
C5B O1B C2B N1B -2.1(6)
C5B O1B C2B C3B 178.8(4)
C1B N1B C2B O1B 179.8(4)
C1B N1B C2B C3B -1.1(6)
O1B C2B C3B C4B 179.6(4)
N1B C2B C3B C4B 0.5(7)
C1B N2B C4B C3B -0.6(6)
C1B N2B C4B O2B -180.0(3)
C2B C3B C4B N2B 0.4(7)
C2B C3B C4B O2B 179.7(4)
C6B O2B C4B N2B -174.6(4)
C6B O2B C4B C3B 6.0(6)
C1B N3B C7B O3B 177.6(4)
C1B N3B C7B N4B -4.4(7)
S1B N4B C7B O3B -14.8(6)
S1B N4B C7B N3B 167.2(3)
C12B N5B C8B C9B -0.4(7)
C12B N5B C8B S1B 179.2(3)
O5B S1B C8B N5B -151.3(3)
O4B S1B C8B N5B 77.8(4)
N4B S1B C8B N5B -33.1(4)
O5B S1B C8B C9B 28.4(4)
O4B S1B C8B C9B -102.6(4)
N4B S1B C8B C9B 146.5(3)
N5B C8B C9B C10B 1.2(6)
S1B C8B C9B C10B -178.4(3)
N5B C8B C9B C13B -174.4(4)
S1B C8B C9B C13B 6.0(6)
C8B C9B C10B C11B -1.1(6)
C13B C9B C10B C11B 174.6(4)
C9B C10B C11B C12B 0.4(7)
C8B N5B C12B C11B -0.4(6)
C10B C11B C12B N5B 0.4(7)
C14B N6B C13B O6B 2.0(7)
C15B N6B C13B O6B -166.9(4)
C14B N6B C13B C9B -175.0(4)
C15B N6B C13B C9B 16.1(6)
C10B C9B C13B O6B -103.4(5)
C8B C9B C13B O6B 72.0(6)
C10B C9B C13B N6B 73.8(5)
C8B C9B C13B N6B -110.8(5)
